data_7026291
loop_
_publ_author_name
'Accadbled, Fabien'
'Tinant, Bernard'
'H\'enon, Eric'
'Carrez, Dani\`ele'
'Croisy, Alain'
'Bouquillon, Sandrine'

_publ_section_title
;
 Synthesis of chiral \b-aminoalcohol palladium complexes exhibiting
 cytotoxic properties.
;
_journal_issue 38
_journal_name_full 'Dalton transactions (Cambridge, England : 2003)'
_journal_page_first 8982
_journal_page_last 8993
_journal_paper_doi 10.1039/c0dt00328j
_journal_volume 39
_journal_year 2010
_chemical_absolute_configuration ad
_chemical_formula_sum 'C17 H37 Cl4 N3 O4.5 Pd1.5'
_chemical_formula_weight 656.90
_chemical_name_systematic
;
?
;
_space_group_IT_number 20
_symmetry_cell_setting orthorhombic
_symmetry_space_group_name_Hall 'C 2c 2'
_symmetry_space_group_name_H-M 'C 2 2 21'
_atom_sites_solution_hydrogens geom
_atom_sites_solution_primary direct
_atom_sites_solution_secondary difmap
_audit_creation_method SHELXL-97
_cell_angle_alpha 90.00
_cell_angle_beta 90.00
_cell_angle_gamma 90.00
_cell_formula_units_Z 8
_cell_length_a 15.444(5)
_cell_length_b 16.302(5)
_cell_length_c 20.352(7)
_cell_measurement_temperature 120(2)
_cell_measurement_theta_max 26.
_cell_measurement_theta_min 3.5
_cell_volume 5124(3)
_computing_cell_refinement mar
_computing_data_collection mar
_computing_data_reduction marhkl
_computing_structure_refinement 'SHELXL-97 (Sheldrick, 1997)'
_computing_structure_solution 'SHELXS-97 (Sheldrick, 1990)'
_diffrn_ambient_temperature 120(2)
_diffrn_detector_area_resol_mean 6.66
_diffrn_measured_fraction_theta_full 0.990
_diffrn_measured_fraction_theta_max 0.990
_diffrn_measurement_device_type 'mar345 image plate'
_diffrn_radiation_monochromator graphite
_diffrn_radiation_source 'RU200 rotating anode'
_diffrn_radiation_type MoK\a
_diffrn_radiation_wavelength 0.71069
_diffrn_reflns_av_R_equivalents 0.051
_diffrn_reflns_av_sigmaI/netI 0.0163
_diffrn_reflns_limit_h_max 19
_diffrn_reflns_limit_h_min -19
_diffrn_reflns_limit_k_max 20
_diffrn_reflns_limit_k_min -20
_diffrn_reflns_limit_l_max 25
_diffrn_reflns_limit_l_min -25
_diffrn_reflns_number 89627
_diffrn_reflns_theta_full 26.40
_diffrn_reflns_theta_max 26.40
_diffrn_reflns_theta_min 3.20
_exptl_absorpt_coefficient_mu 1.511
_exptl_absorpt_correction_type none
_exptl_crystal_colour yellow
_exptl_crystal_density_diffrn 1.703
_exptl_crystal_density_method 'not measured'
_exptl_crystal_description bloc
_exptl_crystal_F_000 2664
_exptl_crystal_size_max 0.5
_exptl_crystal_size_mid 0.5
_exptl_crystal_size_min 0.45
_refine_diff_density_max 0.532
_refine_diff_density_min -1.005
_refine_diff_density_rms 0.129
_refine_ls_abs_structure_details 'Flack H D (1983), Acta Cryst. A39, 876-881'
_refine_ls_abs_structure_Flack 0.01(3)
_refine_ls_extinction_method none
_refine_ls_goodness_of_fit_ref 1.159
_refine_ls_hydrogen_treatment mixed
_refine_ls_matrix_type full
_refine_ls_number_parameters 292
_refine_ls_number_reflns 5207
_refine_ls_number_restraints 0
_refine_ls_restrained_S_all 1.159
_refine_ls_R_factor_all 0.0288
_refine_ls_R_factor_gt 0.0288
_refine_ls_shift/su_max 0.001
_refine_ls_shift/su_mean 0.000
_refine_ls_structure_factor_coef Fsqd
_refine_ls_weighting_details 'calc w=1/[\s^2^(Fo^2^)+(0.0321P)^2^+32.3454P] where P=(Fo^2^+2Fc^2^)/3'
_refine_ls_weighting_scheme calc
_refine_ls_wR_factor_gt 0.0812
_refine_ls_wR_factor_ref 0.0812
_reflns_number_gt 5207
_reflns_number_total 5207
_reflns_threshold_expression >2sigma(I)
_cod_data_source_file c0dt00328j.txt
_cod_data_source_block facc
_cod_original_sg_symbol_H-M ' C2221 '
_cod_original_formula_sum 'C17 H37 Cl4 N3 O4.50 Pd1.50'
_cod_database_code 7026291

loop_
_symmetry_equiv_pos_as_xyz
'x, y, z'
'x, -y, -z'
'-x, -y, z+1/2'
'-x, y, -z+1/2'
'x+1/2, y+1/2, z'
'x+1/2, -y+1/2, -z'
'-x+1/2, -y+1/2, z+1/2'
'-x+1/2, y+1/2, -z+1/2'

loop_
_atom_site_label
_atom_site_type_symbol
_atom_site_fract_x
_atom_site_fract_y
_atom_site_fract_z
_atom_site_U_iso_or_equiv
_atom_site_adp_type
_atom_site_occupancy
_atom_site_symmetry_multiplicity
_atom_site_calc_flag
_atom_site_refinement_flags
Pd1 Pd 0.603471(19) 0.603542(18) 0.687278(14) 0.01420(8) Uani 1 1 d .
N1 N 0.7002(2) 0.5232(2) 0.71219(17) 0.0159(7) Uani 1 1 d .
C2 C 0.7570(3) 0.5694(3) 0.7592(2) 0.0188(9) Uani 1 1 d .
H2 H 0.7925 0.5299 0.7855 0.028(3) Uiso 1 1 calc R
C3 C 0.8162(3) 0.6195(3) 0.7134(2) 0.0247(10) Uani 1 1 d .
H3A H 0.8773 0.6152 0.7279 0.028(3) Uiso 1 1 calc R
H3B H 0.7992 0.6780 0.7139 0.028(3) Uiso 1 1 calc R
C4 C 0.8057(3) 0.5835(3) 0.6436(2) 0.0238(10) Uani 1 1 d .
H4A H 0.7711 0.6205 0.6153 0.028(3) Uiso 1 1 calc R
H4B H 0.8626 0.5738 0.6227 0.028(3) Uiso 1 1 calc R
C5 C 0.7581(3) 0.5028(3) 0.6561(2) 0.0190(9) Uani 1 1 d .
H5A H 0.7243 0.4858 0.6171 0.028(3) Uiso 1 1 calc R
H5B H 0.7990 0.4585 0.6679 0.028(3) Uiso 1 1 calc R
C6 C 0.7010(3) 0.6198(3) 0.8044(2) 0.0224(9) Uani 1 1 d .
H6A H 0.6675 0.5832 0.8338 0.028(3) Uiso 1 1 calc R
H6B H 0.7377 0.6557 0.8320 0.028(3) Uiso 1 1 calc R
O7 O 0.64304(19) 0.66867(19) 0.76601(14) 0.0175(6) Uani 1 1 d .
N11 N 0.5098(3) 0.6857(2) 0.66030(17) 0.0159(7) Uani 1 1 d .
C12 C 0.4926(3) 0.6702(3) 0.58930(19) 0.0184(8) Uani 1 1 d .
H12 H 0.4351 0.6935 0.5766 0.028(3) Uiso 1 1 calc R
C13 C 0.5663(3) 0.7181(3) 0.5545(2) 0.0236(10) Uani 1 1 d .
H13A H 0.6144 0.6809 0.5423 0.028(3) Uiso 1 1 calc R
H13B H 0.5446 0.7456 0.5144 0.028(3) Uiso 1 1 calc R
C14 C 0.5967(3) 0.7820(3) 0.6059(2) 0.0245(9) Uani 1 1 d .
H14A H 0.6571 0.7709 0.6197 0.028(3) Uiso 1 1 calc R
H14B H 0.5935 0.8382 0.5876 0.028(3) Uiso 1 1 calc R
C15 C 0.5360(3) 0.7727(3) 0.6629(2) 0.0211(9) Uani 1 1 d .
H15A H 0.5655 0.7854 0.7049 0.028(3) Uiso 1 1 calc R
H15B H 0.4852 0.8093 0.6581 0.028(3) Uiso 1 1 calc R
C16 C 0.4937(3) 0.5786(2) 0.5774(2) 0.0185(8) Uani 1 1 d .
H16A H 0.4415 0.5535 0.5973 0.028(3) Uiso 1 1 calc R
H16B H 0.4922 0.5677 0.5295 0.028(3) Uiso 1 1 calc R
O17 O 0.5694(2) 0.54220(19) 0.60506(14) 0.0171(6) Uani 1 1 d .
Pd2 Pd 0.5000 0.38382(3) 0.7500 0.01430(10) Uani 1 2 d S
N21 N 0.5232(2) 0.3835(2) 0.65079(16) 0.0154(7) Uani 1 1 d .
C22 C 0.4426(3) 0.3501(3) 0.6201(2) 0.0191(9) Uani 1 1 d .
H22 H 0.4407 0.3649 0.5724 0.028(3) Uiso 1 1 calc R
C23 C 0.4556(3) 0.2569(3) 0.6281(3) 0.0263(10) Uani 1 1 d .
H23A H 0.4249 0.2367 0.6676 0.028(3) Uiso 1 1 calc R
H23B H 0.4333 0.2272 0.5892 0.028(3) Uiso 1 1 calc R
C24 C 0.5536(4) 0.2443(3) 0.6351(3) 0.0276(11) Uani 1 1 d .
H24A H 0.5676 0.2198 0.6783 0.028(3) Uiso 1 1 calc R
H24B H 0.5755 0.2077 0.6000 0.028(3) Uiso 1 1 calc R
C25 C 0.5937(3) 0.3292(3) 0.6290(2) 0.0184(8) Uani 1 1 d .
H25A H 0.6452 0.3347 0.6576 0.028(3) Uiso 1 1 calc R
H25B H 0.6105 0.3410 0.5830 0.028(3) Uiso 1 1 calc R
C26 C 0.3648(3) 0.3860(3) 0.6555(2) 0.0222(9) Uani 1 1 d .
H26A H 0.3588 0.4447 0.6439 0.028(3) Uiso 1 1 calc R
H26B H 0.3116 0.3572 0.6409 0.028(3) Uiso 1 1 calc R
O27 O 0.37333(19) 0.3782(2) 0.72486(14) 0.0193(6) Uani 1 1 d .
H1 H 0.677(4) 0.482(4) 0.732(3) 0.023 Uiso 1 1 d .
H11 H 0.469(4) 0.674(4) 0.679(3) 0.023 Uiso 1 1 d .
H21 H 0.544(4) 0.428(4) 0.637(3) 0.023 Uiso 1 1 d .
Cl1 Cl 0.90234(9) 0.38310(8) 0.53223(6) 0.0342(3) Uani 1 1 d .
Cl2 Cl 0.78091(9) 0.24727(9) 0.51161(7) 0.0357(3) Uani 1 1 d .
C100 C 0.7976(4) 0.3442(3) 0.5494(3) 0.0300(11) Uani 1 1 d .
H101 H 0.755(4) 0.387(5) 0.529(3) 0.045 Uiso 1 1 d .
H102 H 0.794(5) 0.337(4) 0.601(3) 0.045 Uiso 1 1 d .
C200 C 1.0000 0.4478(5) 0.7500 0.0385(17) Uani 1 2 d S
Cl3 Cl 1.02167(8) 0.50742(9) 0.67955(7) 0.0369(3) Uani 1 1 d .
H201 H 0.955(4) 0.415(4) 0.743(4) 0.055 Uiso 1 1 d .
C300 C 0.6945(12) 1.0167(12) 0.5451(9) 0.069(4) Uiso 0.50 1 d P
Cl4 Cl 0.5967(2) 1.0000 0.5000 0.1044(16) Uani 1 2 d S
Cl5 Cl 0.7840(2) 1.0000 0.5000 0.0844(11) Uani 1 2 d S
O400 O 0.1727(3) 1.0000 0.5000 0.0279(11) Uani 1 2 d S
O500 O 0.2055(2) 0.3273(2) 0.77326(19) 0.0325(8) Uani 1 1 d .

loop_
_atom_site_aniso_label
_atom_site_aniso_U_11
_atom_site_aniso_U_22
_atom_site_aniso_U_33
_atom_site_aniso_U_23
_atom_site_aniso_U_13
_atom_site_aniso_U_12
Pd1 0.01562(14) 0.01505(14) 0.01192(13) -0.00013(11) 0.00030(11) -0.00028(12)
N1 0.0149(17) 0.0173(17) 0.0155(16) 0.0010(14) -0.0006(14) -0.0018(15)
C2 0.019(2) 0.022(2) 0.016(2) 0.0015(16) -0.0020(16) 0.0023(16)
C3 0.020(2) 0.024(2) 0.031(2) -0.0001(19) 0.0054(18) 0.0004(19)
C4 0.026(2) 0.026(2) 0.020(2) 0.0039(17) 0.0058(18) -0.0020(18)
C5 0.0167(19) 0.024(2) 0.017(2) -0.0009(17) 0.0002(16) 0.0037(18)
C6 0.0202(19) 0.029(2) 0.018(2) 0.0034(19) -0.0009(16) -0.0015(19)
O7 0.0187(14) 0.0192(15) 0.0147(15) -0.0023(11) -0.0013(11) -0.0006(12)
N11 0.0169(17) 0.0177(16) 0.0130(15) -0.0003(13) 0.0032(14) 0.0018(15)
C12 0.024(2) 0.019(2) 0.0123(18) 0.0011(15) -0.0047(17) 0.0030(19)
C13 0.031(2) 0.024(2) 0.015(2) -0.0001(18) 0.0074(18) -0.0037(19)
C14 0.029(2) 0.024(2) 0.021(2) -0.0011(17) 0.000(2) -0.004(2)
C15 0.028(2) 0.013(2) 0.022(2) 0.0011(16) 0.0009(18) 0.0055(17)
C16 0.022(2) 0.0203(19) 0.0136(18) 0.0003(15) -0.0072(17) 0.0008(18)
O17 0.0202(15) 0.0173(14) 0.0139(14) -0.0025(11) -0.0027(11) 0.0013(12)
Pd2 0.01595(19) 0.0155(2) 0.01144(18) 0.000 0.00008(15) 0.000
N21 0.0189(17) 0.0174(17) 0.0100(14) 0.0031(13) 0.0014(12) -0.0028(14)
C22 0.021(2) 0.023(2) 0.0126(19) 0.0008(16) 0.0011(16) -0.0047(18)
C23 0.031(3) 0.023(2) 0.025(2) -0.0076(19) 0.004(2) -0.008(2)
C24 0.037(3) 0.019(2) 0.028(3) 0.0024(19) 0.002(2) 0.002(2)
C25 0.020(2) 0.021(2) 0.0138(18) -0.0026(15) 0.0021(17) 0.0033(18)
C26 0.025(2) 0.025(2) 0.0161(19) 0.0016(19) -0.0027(16) -0.002(2)
O27 0.0194(14) 0.0243(16) 0.0141(13) -0.0014(12) -0.0012(11) -0.0012(13)
Cl1 0.0315(6) 0.0350(6) 0.0362(6) 0.0004(5) -0.0031(5) 0.0006(6)
Cl2 0.0294(6) 0.0351(7) 0.0425(8) -0.0087(6) -0.0096(5) 0.0041(5)
C100 0.028(2) 0.036(3) 0.026(2) -0.004(2) 0.000(2) 0.006(2)
C200 0.040(4) 0.024(3) 0.052(5) 0.000 -0.002(4) 0.000
Cl3 0.0352(7) 0.0425(7) 0.0331(7) 0.0000(6) -0.0038(5) 0.0016(5)
Cl4 0.0437(14) 0.155(4) 0.114(3) 0.088(3) 0.000 0.000
Cl5 0.0493(15) 0.143(3) 0.0607(18) 0.015(2) 0.000 0.000
O400 0.025(2) 0.037(3) 0.021(2) -0.006(2) 0.000 0.000
O500 0.0289(18) 0.0267(18) 0.042(2) -0.0102(15) 0.0084(16) -0.0048(16)

loop_
_atom_type_symbol
_atom_type_description
_atom_type_scat_dispersion_real
_atom_type_scat_dispersion_imag
_atom_type_scat_source
C C 0.0033 0.0016 'International Tables Vol C Tables 4.2.6.8 and 6.1.1.4'
H H 0.0000 0.0000 'International Tables Vol C Tables 4.2.6.8 and 6.1.1.4'
N N 0.0061 0.0033 'International Tables Vol C Tables 4.2.6.8 and 6.1.1.4'
O O 0.0106 0.0060 'International Tables Vol C Tables 4.2.6.8 and 6.1.1.4'
Pd Pd -0.9988 1.0072 'International Tables Vol C Tables 4.2.6.8 and 6.1.1.4'
Cl Cl 0.1484 0.1585 'International Tables Vol C Tables 4.2.6.8 and 6.1.1.4'

loop_
_geom_angle_atom_site_label_1
_geom_angle_atom_site_label_2
_geom_angle_atom_site_label_3
_geom_angle
_geom_angle_site_symmetry_1
_geom_angle_site_symmetry_3
O7 Pd1 O17 176.42(13) . .
O7 Pd1 N11 94.75(13) . .
O17 Pd1 N11 85.26(13) . .
O7 Pd1 N1 85.34(13) . .
O17 Pd1 N1 94.52(13) . .
N11 Pd1 N1 178.04(16) . .
C5 N1 C2 104.5(3) . .
C5 N1 Pd1 113.0(3) . .
C2 N1 Pd1 105.3(3) . .
C5 N1 H1 116(4) . .
C2 N1 H1 109(4) . .
Pd1 N1 H1 108(4) . .
N1 C2 C6 109.1(4) . .
N1 C2 C3 103.1(4) . .
C6 C2 C3 114.9(4) . .
N1 C2 H2 109.8 . .
C6 C2 H2 109.8 . .
C3 C2 H2 109.8 . .
C2 C3 C4 107.0(4) . .
C2 C3 H3A 110.3 . .
C4 C3 H3A 110.3 . .
C2 C3 H3B 110.3 . .
C4 C3 H3B 110.3 . .
H3A C3 H3B 108.6 . .
C5 C4 C3 103.0(4) . .
C5 C4 H4A 111.2 . .
C3 C4 H4A 111.2 . .
C5 C4 H4B 111.2 . .
C3 C4 H4B 111.2 . .
H4A C4 H4B 109.1 . .
N1 C5 C4 102.9(4) . .
N1 C5 H5A 111.2 . .
C4 C5 H5A 111.2 . .
N1 C5 H5B 111.2 . .
C4 C5 H5B 111.2 . .
H5A C5 H5B 109.1 . .
O7 C6 C2 109.2(3) . .
O7 C6 H6A 109.8 . .
C2 C6 H6A 109.8 . .
O7 C6 H6B 109.8 . .
C2 C6 H6B 109.8 . .
H6A C6 H6B 108.3 . .
C6 O7 Pd1 109.3(3) . .
C15 N11 C12 104.3(3) . .
C15 N11 Pd1 115.2(3) . .
C12 N11 Pd1 106.0(3) . .
C15 N11 H11 117(5) . .
C12 N11 H11 107(5) . .
Pd1 N11 H11 107(4) . .
N11 C12 C16 108.7(3) . .
N11 C12 C13 103.1(4) . .
C16 C12 C13 114.6(4) . .
N11 C12 H12 110.1 . .
C16 C12 H12 110.1 . .
C13 C12 H12 110.1 . .
C14 C13 C12 104.6(3) . .
C14 C13 H13A 110.8 . .
C12 C13 H13A 110.8 . .
C14 C13 H13B 110.8 . .
C12 C13 H13B 110.8 . .
H13A C13 H13B 108.9 . .
C15 C14 C13 105.4(4) . .
C15 C14 H14A 110.7 . .
C13 C14 H14A 110.7 . .
C15 C14 H14B 110.7 . .
C13 C14 H14B 110.7 . .
H14A C14 H14B 108.8 . .
N11 C15 C14 103.9(4) . .
N11 C15 H15A 111.0 . .
C14 C15 H15A 111.0 . .
N11 C15 H15B 111.0 . .
C14 C15 H15B 111.0 . .
H15A C15 H15B 109.0 . .
O17 C16 C12 110.9(4) . .
O17 C16 H16A 109.5 . .
C12 C16 H16A 109.5 . .
O17 C16 H16B 109.5 . .
C12 C16 H16B 109.5 . .
H16A C16 H16B 108.1 . .
C16 O17 Pd1 109.6(2) . .
O27 Pd2 O27 174.83(19) . 4_656
O27 Pd2 N21 94.60(13) . 4_656
O27 Pd2 N21 85.39(13) 4_656 4_656
O27 Pd2 N21 85.39(13) . .
O27 Pd2 N21 94.60(13) 4_656 .
N21 Pd2 N21 179.7(2) 4_656 .
C25 N21 C22 105.7(3) . .
C25 N21 Pd2 115.3(3) . .
C22 N21 Pd2 105.5(2) . .
C25 N21 H21 97(4) . .
C22 N21 H21 120(4) . .
Pd2 N21 H21 113(4) . .
N21 C22 C26 108.7(4) . .
N21 C22 C23 101.9(4) . .
C26 C22 C23 115.6(4) . .
N21 C22 H22 110.1 . .
C26 C22 H22 110.1 . .
C23 C22 H22 110.1 . .
C24 C23 C22 105.6(4) . .
C24 C23 H23A 110.6 . .
C22 C23 H23A 110.6 . .
C24 C23 H23B 110.6 . .
C22 C23 H23B 110.6 . .
H23A C23 H23B 108.7 . .
C25 C24 C23 105.8(4) . .
C25 C24 H24A 110.6 . .
C23 C24 H24A 110.6 . .
C25 C24 H24B 110.6 . .
C23 C24 H24B 110.6 . .
H24A C24 H24B 108.7 . .
N21 C25 C24 102.8(4) . .
N21 C25 H25A 111.2 . .
C24 C25 H25A 111.2 . .
N21 C25 H25B 111.2 . .
C24 C25 H25B 111.2 . .
H25A C25 H25B 109.1 . .
O27 C26 C22 111.3(4) . .
O27 C26 H26A 109.4 . .
C22 C26 H26A 109.4 . .
O27 C26 H26B 109.4 . .
C22 C26 H26B 109.4 . .
H26A C26 H26B 108.0 . .
C26 O27 Pd2 109.7(3) . .
Cl1 C100 Cl2 111.5(3) . .
Cl1 C100 H101 105(4) . .
Cl2 C100 H101 110(4) . .
Cl1 C100 H102 106(4) . .
Cl2 C100 H102 109(4) . .
H101 C100 H102 115(5) . .
Cl3 C200 Cl3 113.1(4) 4_756 .
Cl3 C200 H201 108(5) 4_756 .
Cl3 C200 H201 111(5) . .
Cl5 C300 Cl4 112.9(10) . .
Cl5 C300 C300 55.3(6) . 2_576
Cl4 C300 C300 57.6(6) . 2_576
C300 Cl4 C300 64.8(12) . 2_576
C300 Cl5 C300 69.5(13) 2_576 .

loop_
_geom_bond_atom_site_label_1
_geom_bond_atom_site_label_2
_geom_bond_distance
_geom_bond_site_symmetry_2
Pd1 O7 2.017(3) .
Pd1 O17 2.019(3) .
Pd1 N11 2.046(4) .
Pd1 N1 2.050(4) .
N1 C5 1.488(5) .
N1 C2 1.501(6) .
N1 H1 0.86(6) .
C2 C6 1.507(6) .
C2 C3 1.541(6) .
C2 H2 1.0000 .
C3 C4 1.546(7) .
C3 H3A 0.9900 .
C3 H3B 0.9900 .
C4 C5 1.528(6) .
C4 H4A 0.9900 .
C4 H4B 0.9900 .
C5 H5A 0.9900 .
C5 H5B 0.9900 .
C6 O7 1.431(5) .
C6 H6A 0.9900 .
C6 H6B 0.9900 .
N11 C15 1.476(6) .
N11 C12 1.491(5) .
N11 H11 0.75(6) .
C12 C16 1.513(6) .
C12 C13 1.552(6) .
C12 H12 1.0000 .
C13 C14 1.549(6) .
C13 H13A 0.9900 .
C13 H13B 0.9900 .
C14 C15 1.499(7) .
C14 H14A 0.9900 .
C14 H14B 0.9900 .
C15 H15A 0.9900 .
C15 H15B 0.9900 .
C16 O17 1.426(5) .
C16 H16A 0.9900 .
C16 H16B 0.9900 .
Pd2 O27 2.024(3) .
Pd2 O27 2.024(3) 4_656
Pd2 N21 2.051(3) 4_656
Pd2 N21 2.051(3) .
N21 C25 1.473(5) .
N21 C22 1.495(5) .
N21 H21 0.84(6) .
C22 C26 1.519(6) .
C22 C23 1.542(7) .
C22 H22 1.0000 .
C23 C24 1.535(7) .
C23 H23A 0.9900 .
C23 H23B 0.9900 .
C24 C25 1.520(6) .
C24 H24A 0.9900 .
C24 H24B 0.9900 .
C25 H25A 0.9900 .
C25 H25B 0.9900 .
C26 O27 1.424(5) .
C26 H26A 0.9900 .
C26 H26B 0.9900 .
Cl1 C100 1.772(6) .
Cl2 C100 1.776(6) .
C100 H101 1.04(7) .
C100 H102 1.05(7) .
C200 Cl3 1.764(4) 4_756
C200 Cl3 1.764(4) .
C200 H201 0.90(7) .
C300 Cl5 1.682(19) .
C300 Cl4 1.789(19) .
C300 C300 1.92(4) 2_576
Cl4 C300 1.789(19) 2_576
Cl5 C300 1.682(19) 2_576

loop_
_geom_torsion_atom_site_label_1
_geom_torsion_atom_site_label_2
_geom_torsion_atom_site_label_3
_geom_torsion_atom_site_label_4
_geom_torsion
_geom_torsion_site_symmetry_1
_geom_torsion_site_symmetry_4
O7 Pd1 N1 C5 -129.0(3) . .
O17 Pd1 N1 C5 47.4(3) . .
N11 Pd1 N1 C5 -36(5) . .
O7 Pd1 N1 C2 -15.5(3) . .
O17 Pd1 N1 C2 160.9(3) . .
N11 Pd1 N1 C2 77(4) . .
C5 N1 C2 C6 158.9(3) . .
Pd1 N1 C2 C6 39.6(4) . .
C5 N1 C2 C3 36.4(4) . .
Pd1 N1 C2 C3 -82.9(3) . .
N1 C2 C3 C4 -13.8(4) . .
C6 C2 C3 C4 -132.3(4) . .
C2 C3 C4 C5 -12.9(5) . .
C2 N1 C5 C4 -45.4(4) . .
Pd1 N1 C5 C4 68.6(4) . .
C3 C4 C5 N1 35.1(4) . .
N1 C2 C6 O7 -52.5(5) . .
C3 C2 C6 O7 62.7(5) . .
C2 C6 O7 Pd1 37.5(4) . .
O17 Pd1 O7 C6 -100(2) . .
N11 Pd1 O7 C6 169.8(3) . .
N1 Pd1 O7 C6 -12.1(3) . .
O7 Pd1 N11 C15 43.6(3) . .
O17 Pd1 N11 C15 -132.8(3) . .
N1 Pd1 N11 C15 -49(5) . .
O7 Pd1 N11 C12 158.3(3) . .
O17 Pd1 N11 C12 -18.1(3) . .
N1 Pd1 N11 C12 66(4) . .
C15 N11 C12 C16 161.9(4) . .
Pd1 N11 C12 C16 39.9(4) . .
C15 N11 C12 C13 39.9(4) . .
Pd1 N11 C12 C13 -82.1(3) . .
N11 C12 C13 C14 -21.0(5) . .
C16 C12 C13 C14 -139.0(4) . .
C12 C13 C14 C15 -4.7(5) . .
C12 N11 C15 C14 -43.7(4) . .
Pd1 N11 C15 C14 72.0(4) . .
C13 C14 C15 N11 29.2(5) . .
N11 C12 C16 O17 -49.7(5) . .
C13 C12 C16 O17 65.0(5) . .
C12 C16 O17 Pd1 33.0(4) . .
O7 Pd1 O17 C16 -99(2) . .
N11 Pd1 O17 C16 -8.1(3) . .
N1 Pd1 O17 C16 173.8(3) . .
O27 Pd2 N21 C25 -135.8(3) . .
O27 Pd2 N21 C25 39.0(3) 4_656 .
N21 Pd2 N21 C25 -48.4(4) 4_656 .
O27 Pd2 N21 C22 -19.6(3) . .
O27 Pd2 N21 C22 155.2(3) 4_656 .
N21 Pd2 N21 C22 67.8(3) 4_656 .
C25 N21 C22 C26 163.3(3) . .
Pd2 N21 C22 C26 40.7(4) . .
C25 N21 C22 C23 40.8(4) . .
Pd2 N21 C22 C23 -81.8(3) . .
N21 C22 C23 C24 -23.1(5) . .
C26 C22 C23 C24 -140.7(4) . .
C22 C23 C24 C25 -1.6(5) . .
C22 N21 C25 C24 -42.2(4) . .
Pd2 N21 C25 C24 73.9(4) . .
C23 C24 C25 N21 26.1(5) . .
N21 C22 C26 O27 -49.3(5) . .
C23 C22 C26 O27 64.5(5) . .
C22 C26 O27 Pd2 31.3(5) . .
O27 Pd2 O27 C26 -96.4(3) 4_656 .
N21 Pd2 O27 C26 174.0(3) 4_656 .
N21 Pd2 O27 C26 -6.3(3) . .
Cl5 C300 Cl4 C300 0.000(2) . 2_576
Cl4 C300 Cl5 C300 0.000(2) . 2_576
